data_4339343
loop_
_publ_author_name
'Homden, Damien M.'
'Redshaw, Carl'
'Hughes, David L.'

_publ_section_title
;
 Vanadium complexes possessing N2O2S2-based ligands: highly active
 procatalysts for the homopolymerization of ethylene and copolymerization
 of ethylene/1-hexene.
;
_journal_issue 25
_journal_name_full 'Inorganic chemistry'
_journal_page_first 10827
_journal_page_last 10839
_journal_paper_doi 10.1021/ic701461b
_journal_volume 46
_journal_year 2007
_chemical_formula_moiety 'C74 H80 N4 O4 S4 V2, 2(C4 H10 O1)'
_chemical_formula_structural V(SC6H4NCHC6H2Me,tBu,O)2(CH2SC6H4NCHC6H2Me,tBu,O)2,(C4H10O)2
_chemical_formula_sum 'C82 H100 N4 O6 S4 V2'
_chemical_formula_weight 1467.78
_chemical_name_common 'Compound 7'
_chemical_name_systematic
;
 ?
;
_space_group_IT_number 2
_symmetry_cell_setting triclinic
_symmetry_space_group_name_Hall '-P 1'
_symmetry_space_group_name_H-M 'P -1'
_atom_sites_solution_hydrogens geom
_atom_sites_solution_primary direct
_atom_sites_solution_secondary difmap
_audit_creation_method 'SHELXL-97 and CrysAlis RED'
_cell_angle_alpha 73.40(2)
_cell_angle_beta 80.22(2)
_cell_angle_gamma 65.98(2)
_cell_formula_units_Z 1
_cell_length_a 11.567(3)
_cell_length_b 12.515(3)
_cell_length_c 14.789(4)
_cell_measurement_temperature 140(1)
_cell_volume 1870.5(9)
_computing_cell_refinement
;
 CrysAlis RED, Oxford Diffraction Ltd., Version 1.171.28c4 beta 
;
_computing_data_collection
;
 CrysAlis CCD, Oxford Diffraction Ltd., Version 1.171.28c4 beta 
;
_computing_data_reduction
;
 CrysAlis RED, Oxford Diffraction Ltd., Version 1.171.28c4 beta 
;
_computing_molecular_graphics 'ORTEP (Johnson, 1971)'
_computing_publication_material 'SHELXL-97 (Sheldrick, 1997b)'
_computing_structure_refinement 'SHELXL-97 (Sheldrick, 1997b)'
_computing_structure_solution 'SHELXS-97 (Sheldrick, 1997a)'
_diffrn_ambient_temperature 140(1)
_diffrn_detector_area_resol_mean 16.0050
_diffrn_measured_fraction_theta_full 0.982
_diffrn_measured_fraction_theta_max 0.982
_diffrn_measurement_device_type 'Oxford Diffraction Xcalibur 3/CCD'
_diffrn_measurement_method 'Thin slice \f and \w scans'
_diffrn_radiation_monochromator graphite
_diffrn_radiation_source 'Enhance (Mo) X-ray Source'
_diffrn_radiation_type Mo-K\a
_diffrn_radiation_wavelength 0.71073
_diffrn_reflns_av_R_equivalents 0.1004
_diffrn_reflns_av_sigmaI/netI 0.0944
_diffrn_reflns_limit_h_max 11
_diffrn_reflns_limit_h_min -11
_diffrn_reflns_limit_k_max 12
_diffrn_reflns_limit_k_min -12
_diffrn_reflns_limit_l_max 14
_diffrn_reflns_limit_l_min -14
_diffrn_reflns_number 11010
_diffrn_reflns_theta_full 20.00
_diffrn_reflns_theta_max 20.00
_diffrn_reflns_theta_min 3.57
_exptl_absorpt_coefficient_mu 0.417
_exptl_absorpt_correction_T_max 1.0307
_exptl_absorpt_correction_T_min 0.9724
_exptl_absorpt_correction_type multi-scan
_exptl_absorpt_process_details
;
 CrysAlis RED, Oxford Diffraction Ltd., Version 1.171.28c4 beta 
 Empirical absorption correction using spherical harmonics,
  implemented in SCALE3 ABSPACK scaling algorithm.
;
_exptl_crystal_colour 'dark brown'
_exptl_crystal_density_diffrn 1.303
_exptl_crystal_density_method 'not measured'
_exptl_crystal_description block
_exptl_crystal_F_000 778
_exptl_crystal_size_max 0.48
_exptl_crystal_size_mid 0.22
_exptl_crystal_size_min 0.14
_refine_diff_density_max 0.417
_refine_diff_density_min -0.357
_refine_diff_density_rms 0.073
_refine_ls_extinction_method none
_refine_ls_goodness_of_fit_ref 1.223
_refine_ls_hydrogen_treatment constr
_refine_ls_matrix_type full
_refine_ls_number_parameters 444
_refine_ls_number_reflns 3434
_refine_ls_number_restraints 0
_refine_ls_restrained_S_all 1.223
_refine_ls_R_factor_all 0.1318
_refine_ls_R_factor_gt 0.1000
_refine_ls_shift/su_max 0.003
_refine_ls_shift/su_mean 0.000
_refine_ls_structure_factor_coef Fsqd
_refine_ls_weighting_details 'calc w=1/[\s^2^(Fo^2^)+(0.0350P)^2^+11.0549P] where P=(Fo^2^+2Fc^2^)/3'
_refine_ls_weighting_scheme calc
_refine_ls_wR_factor_gt 0.1776
_refine_ls_wR_factor_ref 0.1897
_reflns_number_gt 2648
_reflns_number_total 3434
_reflns_threshold_expression I>2sigma(I)
_cod_data_source_file ic701461b-file001.cif
_cod_data_source_block damienh9
_cod_depositor_comments
;
The following automatic conversions were performed:

'_symmetry_cell_setting' value 'Triclinic' changed to 'triclinic'
according to
/usr/data/users/saulius/automatic-downloads/retrospective/ACS/lib/dictionaries/cif_core.dic
dictionary named 'cif_core.dic' version 2.4.2 from 2011-04-26.

Automatic conversion script
Id: cif_fix_values 2281 2013-09-26 08:29:07Z andrius 
;
_cod_original_cell_volume 1870.4(8)
_cod_original_sg_symbol_H-M P-1
_cod_database_code 4339343

loop_
_symmetry_equiv_pos_as_xyz
'x, y, z'
'-x, -y, -z'

loop_
_atom_site_label
_atom_site_type_symbol
_atom_site_fract_x
_atom_site_fract_y
_atom_site_fract_z
_atom_site_U_iso_or_equiv
_atom_site_adp_type
_atom_site_occupancy
_atom_site_symmetry_multiplicity
_atom_site_calc_flag
_atom_site_refinement_flags
V1 V 0.04534(16) 0.18325(15) 0.18795(13) 0.0271(6) Uani 1 1 d .
O1A O 0.1693(6) 0.0264(7) 0.1832(5) 0.0323(19) Uani 1 1 d .
N1A N -0.0376(7) 0.1020(8) 0.3115(6) 0.027(2) Uani 1 1 d .
S1A S -0.1503(3) 0.3484(2) 0.1908(2) 0.0331(8) Uani 1 1 d .
C1A C 0.1912(10) -0.0824(10) 0.2381(8) 0.026(3) Uani 1 1 d .
C2A C 0.3090(10) -0.1777(11) 0.2235(8) 0.031(3) Uani 1 1 d .
C3A C 0.3218(10) -0.2915(10) 0.2768(8) 0.030(3) Uani 1 1 d .
H3A H 0.3971 -0.3551 0.2683 0.037 Uiso 1 1 calc R
C4A C 0.2302(13) -0.3180(10) 0.3424(8) 0.037(3) Uani 1 1 d .
C5A C 0.1222(12) -0.2261(10) 0.3585(8) 0.036(3) Uani 1 1 d .
H5A H 0.0599 -0.2417 0.4026 0.043 Uiso 1 1 calc R
C6A C 0.1033(9) -0.1058(10) 0.3083(8) 0.025(3) Uani 1 1 d .
C7A C -0.0075(10) -0.0135(10) 0.3384(8) 0.032(3) Uani 1 1 d .
H7A1 H -0.0640 -0.0398 0.3823 0.039 Uiso 1 1 calc R
C8A C -0.1459(9) 0.1804(10) 0.3566(8) 0.025(3) Uani 1 1 d .
C9A C -0.1876(10) 0.1440(10) 0.4470(8) 0.030(3) Uani 1 1 d .
H9A H -0.1428 0.0668 0.4816 0.036 Uiso 1 1 calc R
C10A C -0.2941(11) 0.2177(11) 0.4892(8) 0.036(3) Uani 1 1 d .
H10A H -0.3216 0.1905 0.5510 0.044 Uiso 1 1 calc R
C11A C -0.3596(11) 0.3341(11) 0.4371(10) 0.042(3) Uani 1 1 d .
H11A H -0.4327 0.3856 0.4630 0.050 Uiso 1 1 calc R
C12A C -0.3146(10) 0.3705(10) 0.3479(9) 0.032(3) Uani 1 1 d .
H12A H -0.3586 0.4482 0.3137 0.039 Uiso 1 1 calc R
C13A C -0.2071(11) 0.2988(10) 0.3048(8) 0.033(3) Uani 1 1 d .
C21A C 0.4161(9) -0.1537(9) 0.1569(8) 0.030(3) Uani 1 1 d .
C22A C 0.4545(10) -0.0668(10) 0.1891(8) 0.045(3) Uani 1 1 d .
H22A H 0.5214 -0.0508 0.1468 0.068 Uiso 1 1 calc R
H22B H 0.4833 -0.1027 0.2519 0.068 Uiso 1 1 calc R
H22C H 0.3826 0.0073 0.1885 0.068 Uiso 1 1 calc R
C23A C 0.3787(10) -0.0977(10) 0.0557(7) 0.040(3) Uani 1 1 d .
H23A H 0.4490 -0.0843 0.0164 0.061 Uiso 1 1 calc R
H23B H 0.3080 -0.0222 0.0525 0.061 Uiso 1 1 calc R
H23C H 0.3553 -0.1510 0.0339 0.061 Uiso 1 1 calc R
C24A C 0.5339(10) -0.2681(9) 0.1584(9) 0.049(3) Uani 1 1 d .
H24A H 0.5989 -0.2496 0.1151 0.074 Uiso 1 1 calc R
H24B H 0.5136 -0.3257 0.1399 0.074 Uiso 1 1 calc R
H24C H 0.5636 -0.3013 0.2210 0.074 Uiso 1 1 calc R
C41A C 0.2514(11) -0.4442(9) 0.3984(8) 0.043(3) Uani 1 1 d .
H41A H 0.1716 -0.4491 0.4251 0.065 Uiso 1 1 calc R
H41B H 0.3060 -0.4655 0.4483 0.065 Uiso 1 1 calc R
H41C H 0.2903 -0.4986 0.3577 0.065 Uiso 1 1 calc R
O1B O 0.1475(6) 0.2188(6) 0.2514(5) 0.0277(18) Uani 1 1 d .
N1B N 0.0989(8) 0.2765(7) 0.0602(6) 0.025(2) Uani 1 1 d .
S1B S -0.0736(3) 0.1442(2) 0.07776(19) 0.0291(8) Uani 1 1 d .
C1B C 0.2430(10) 0.2525(9) 0.2202(8) 0.024(3) Uani 1 1 d .
C2B C 0.3183(9) 0.2524(8) 0.2875(7) 0.023(3) Uani 1 1 d .
C3B C 0.4139(10) 0.2956(9) 0.2515(8) 0.030(3) Uani 1 1 d .
H3B H 0.4632 0.2964 0.2947 0.036 Uiso 1 1 calc R
C4B C 0.4418(10) 0.3376(10) 0.1570(9) 0.033(3) Uani 1 1 d .
C5B C 0.3723(10) 0.3330(9) 0.0937(8) 0.033(3) Uani 1 1 d .
H5B H 0.3921 0.3565 0.0293 0.039 Uiso 1 1 calc R
C6B C 0.2714(9) 0.2935(9) 0.1231(8) 0.027(3) Uani 1 1 d .
C7B C 0.1971(10) 0.3040(8) 0.0507(7) 0.025(3) Uani 1 1 d .
H7B1 H 0.2228 0.3343 -0.0109 0.030 Uiso 1 1 calc R
C8B C 0.0234(9) 0.3178(10) -0.0180(8) 0.028(3) Uani 1 1 d .
C9B C 0.0209(10) 0.4149(9) -0.0909(8) 0.031(3) Uani 1 1 d .
H9B H 0.0743 0.4539 -0.0908 0.037 Uiso 1 1 calc R
C10B C -0.0555(11) 0.4561(9) -0.1624(8) 0.032(3) Uani 1 1 d .
H10B H -0.0517 0.5198 -0.2124 0.039 Uiso 1 1 calc R
C11B C -0.1401(11) 0.4030(11) -0.1615(9) 0.041(3) Uani 1 1 d .
H11B H -0.1955 0.4329 -0.2096 0.049 Uiso 1 1 calc R
C12B C -0.1420(10) 0.3072(10) -0.0900(8) 0.033(3) Uani 1 1 d .
H12B H -0.1982 0.2710 -0.0896 0.039 Uiso 1 1 calc R
C13B C -0.0617(10) 0.2638(9) -0.0187(7) 0.027(3) Uani 1 1 d .
C14B C 0.0298(10) 0.0120(8) 0.0354(7) 0.031(3) Uani 1 1 d .
H14A H 0.1074 0.0227 0.0066 0.037 Uiso 1 1 calc R
H14B H 0.0521 -0.0576 0.0887 0.037 Uiso 1 1 calc R
C21B C 0.2954(10) 0.2023(9) 0.3922(7) 0.026(3) Uani 1 1 d .
C22B C 0.3145(10) 0.0701(9) 0.4095(8) 0.039(3) Uani 1 1 d .
H22D H 0.2997 0.0383 0.4757 0.059 Uiso 1 1 calc R
H22E H 0.3997 0.0252 0.3894 0.059 Uiso 1 1 calc R
H22F H 0.2560 0.0638 0.3743 0.059 Uiso 1 1 calc R
C23B C 0.1623(10) 0.2711(10) 0.4280(7) 0.037(3) Uani 1 1 d .
H23D H 0.1507 0.2369 0.4942 0.055 Uiso 1 1 calc R
H23E H 0.1018 0.2660 0.3940 0.055 Uiso 1 1 calc R
H23F H 0.1500 0.3541 0.4186 0.055 Uiso 1 1 calc R
C24B C 0.3881(10) 0.2050(9) 0.4508(7) 0.036(3) Uani 1 1 d .
H24D H 0.3705 0.1724 0.5164 0.055 Uiso 1 1 calc R
H24E H 0.3801 0.2867 0.4420 0.055 Uiso 1 1 calc R
H24F H 0.4728 0.1577 0.4315 0.055 Uiso 1 1 calc R
C41B C 0.5439(10) 0.3870(10) 0.1256(8) 0.044(3) Uani 1 1 d .
H41D H 0.5707 0.3851 0.0608 0.066 Uiso 1 1 calc R
H41E H 0.6147 0.3390 0.1643 0.066 Uiso 1 1 calc R
H41F H 0.5119 0.4687 0.1315 0.066 Uiso 1 1 calc R
O1E O 0.7564(9) 0.8350(9) 0.3035(7) 0.076(3) Uani 1 1 d .
C1E C 0.8028(17) 0.6195(13) 0.3529(11) 0.102(6) Uani 1 1 d .
H1E1 H 0.8500 0.5452 0.3342 0.154 Uiso 1 1 calc R
H1E2 H 0.7140 0.6341 0.3588 0.154 Uiso 1 1 calc R
H1E3 H 0.8294 0.6143 0.4126 0.154 Uiso 1 1 calc R
C2E C 0.8260(15) 0.7216(14) 0.2793(12) 0.096(6) Uani 1 1 d .
H2E1 H 0.9159 0.7063 0.2732 0.115 Uiso 1 1 calc R
H2E2 H 0.8012 0.7252 0.2187 0.115 Uiso 1 1 calc R
C3E C 0.7703(12) 0.9352(12) 0.2322(9) 0.060(4) Uani 1 1 d .
H3E1 H 0.7470 0.9371 0.1716 0.072 Uiso 1 1 calc R
H3E2 H 0.8573 0.9298 0.2257 0.072 Uiso 1 1 calc R
C4E C 0.6824(12) 1.0457(11) 0.2655(10) 0.072(4) Uani 1 1 d .
H4E1 H 0.6863 1.1164 0.2198 0.107 Uiso 1 1 calc R
H4E2 H 0.7077 1.0428 0.3250 0.107 Uiso 1 1 calc R
H4E3 H 0.5973 1.0484 0.2730 0.107 Uiso 1 1 calc R

loop_
_atom_site_aniso_label
_atom_site_aniso_U_11
_atom_site_aniso_U_22
_atom_site_aniso_U_33
_atom_site_aniso_U_23
_atom_site_aniso_U_13
_atom_site_aniso_U_12
V1 0.0344(12) 0.0219(11) 0.0339(13) -0.0074(9) -0.0071(9) -0.0170(9)
O1A 0.034(5) 0.041(5) 0.029(5) -0.005(4) -0.001(3) -0.024(4)
N1A 0.028(6) 0.028(6) 0.036(6) -0.013(5) -0.003(4) -0.020(5)
S1A 0.0368(18) 0.0235(17) 0.042(2) -0.0076(15) -0.0041(14) -0.0145(14)
C1A 0.042(8) 0.031(8) 0.020(7) -0.002(7) -0.007(6) -0.028(7)
C2A 0.027(8) 0.033(8) 0.038(8) -0.021(7) -0.004(6) -0.006(6)
C3A 0.043(8) 0.026(8) 0.029(7) -0.009(6) -0.007(6) -0.015(6)
C4A 0.064(9) 0.023(8) 0.031(8) -0.010(7) -0.014(7) -0.015(8)
C5A 0.064(9) 0.019(8) 0.037(8) -0.002(7) -0.005(6) -0.030(7)
C6A 0.015(7) 0.028(8) 0.039(8) -0.024(7) -0.002(6) -0.003(6)
C7A 0.045(8) 0.033(8) 0.037(8) -0.002(6) -0.012(6) -0.033(7)
C8A 0.029(7) 0.038(8) 0.024(8) -0.013(7) 0.005(6) -0.028(7)
C9A 0.034(7) 0.025(7) 0.040(9) -0.015(7) 0.000(6) -0.015(6)
C10A 0.051(8) 0.050(9) 0.024(7) -0.006(7) 0.008(7) -0.041(7)
C11A 0.050(8) 0.033(9) 0.052(10) -0.025(8) 0.008(7) -0.021(7)
C12A 0.034(8) 0.022(7) 0.046(9) -0.018(7) -0.007(6) -0.007(6)
C13A 0.038(8) 0.022(7) 0.046(8) -0.005(7) -0.019(7) -0.015(6)
C21A 0.031(7) 0.020(7) 0.045(8) -0.018(6) -0.002(6) -0.010(6)
C22A 0.035(7) 0.042(8) 0.064(9) -0.021(7) 0.002(6) -0.017(6)
C23A 0.049(8) 0.042(8) 0.042(8) -0.014(7) -0.005(6) -0.026(6)
C24A 0.037(8) 0.036(8) 0.073(10) -0.024(7) 0.003(6) -0.007(7)
C41A 0.070(9) 0.023(7) 0.035(8) 0.005(6) -0.014(6) -0.021(6)
O1B 0.032(4) 0.025(4) 0.033(5) 0.001(4) -0.014(4) -0.018(4)
N1B 0.028(6) 0.012(5) 0.040(6) -0.010(4) 0.000(5) -0.011(4)
S1B 0.0421(18) 0.0174(16) 0.0347(18) -0.0050(14) -0.0077(14) -0.0169(14)
C1B 0.034(7) 0.018(6) 0.033(8) -0.014(6) 0.000(6) -0.017(6)
C2B 0.031(7) 0.014(6) 0.026(7) -0.011(5) -0.001(6) -0.006(5)
C3B 0.029(7) 0.029(7) 0.035(9) -0.009(6) -0.006(6) -0.010(6)
C4B 0.033(7) 0.041(8) 0.038(9) -0.014(7) 0.001(6) -0.024(6)
C5B 0.027(7) 0.033(7) 0.038(8) -0.010(6) 0.004(6) -0.012(6)
C6B 0.022(7) 0.020(7) 0.037(9) -0.004(6) 0.001(6) -0.009(5)
C7B 0.033(7) 0.018(6) 0.027(7) -0.004(5) -0.004(6) -0.011(6)
C8B 0.030(7) 0.022(7) 0.034(8) -0.006(7) -0.008(6) -0.011(6)
C9B 0.051(8) 0.007(7) 0.034(8) -0.007(6) -0.008(7) -0.008(6)
C10B 0.048(8) 0.008(6) 0.039(8) -0.001(6) -0.006(7) -0.011(6)
C11B 0.048(8) 0.033(8) 0.042(9) -0.014(8) -0.008(6) -0.010(7)
C12B 0.047(8) 0.024(7) 0.038(8) -0.001(7) -0.018(7) -0.023(6)
C13B 0.028(7) 0.027(7) 0.034(7) -0.021(6) 0.001(6) -0.012(6)
C14B 0.064(8) 0.018(6) 0.024(7) -0.002(5) -0.008(6) -0.030(6)
C21B 0.036(7) 0.027(7) 0.023(7) -0.003(6) -0.013(5) -0.015(6)
C22B 0.054(8) 0.028(7) 0.043(8) -0.002(6) -0.012(6) -0.025(6)
C23B 0.055(8) 0.039(7) 0.025(7) -0.010(6) -0.003(6) -0.024(7)
C24B 0.045(8) 0.030(7) 0.037(7) -0.008(6) -0.003(6) -0.017(6)
C41B 0.051(8) 0.053(8) 0.039(8) -0.006(6) -0.005(6) -0.032(7)
O1E 0.080(7) 0.083(8) 0.069(7) -0.035(6) 0.004(5) -0.028(6)
C1E 0.184(18) 0.059(11) 0.083(13) -0.001(10) 0.004(12) -0.079(12)
C2E 0.105(13) 0.077(12) 0.120(15) -0.075(12) 0.004(11) -0.019(11)
C3E 0.081(11) 0.053(9) 0.058(10) 0.019(8) -0.015(8) -0.054(9)
C4E 0.065(10) 0.046(9) 0.110(13) -0.029(9) -0.005(8) -0.021(8)

loop_
_atom_type_symbol
_atom_type_description
_atom_type_scat_dispersion_real
_atom_type_scat_dispersion_imag
_atom_type_scat_source
C C 0.0033 0.0016 'International Tables Vol C Tables 4.2.6.8 and 6.1.1.4'
H H 0.0000 0.0000 'International Tables Vol C Tables 4.2.6.8 and 6.1.1.4'
N N 0.0061 0.0033 'International Tables Vol C Tables 4.2.6.8 and 6.1.1.4'
O O 0.0106 0.0060 'International Tables Vol C Tables 4.2.6.8 and 6.1.1.4'
S S 0.1246 0.1234 'International Tables Vol C Tables 4.2.6.8 and 6.1.1.4'
V V 0.3005 0.5294 'International Tables Vol C Tables 4.2.6.8 and 6.1.1.4'

loop_
_geom_angle_atom_site_label_1
_geom_angle_atom_site_label_2
_geom_angle_atom_site_label_3
_geom_angle
_geom_angle_site_symmetry_1
O1B V1 O1A 94.0(3) .
O1B V1 N1B 90.8(3) .
O1A V1 N1B 97.5(3) .
O1B V1 N1A 95.3(3) .
O1A V1 N1A 88.3(3) .
N1B V1 N1A 171.3(3) .
O1B V1 S1A 102.0(2) .
O1A V1 S1A 162.3(2) .
N1B V1 S1A 89.9(2) .
N1A V1 S1A 82.7(3) .
O1B V1 S1B 170.9(2) .
O1A V1 S1B 84.6(2) .
N1B V1 S1B 80.5(3) .
N1A V1 S1B 93.6(2) .
S1A V1 S1B 80.74(10) .
C1A O1A V1 133.9(7) .
C7A N1A C8A 119.6(9) .
C7A N1A V1 122.3(8) .
C8A N1A V1 117.1(7) .
C13A S1A V1 98.8(4) .
O1A C1A C6A 121.5(10) .
O1A C1A C2A 118.6(10) .
C6A C1A C2A 119.9(10) .
C3A C2A C1A 116.0(10) .
C3A C2A C21A 122.1(10) .
C1A C2A C21A 121.8(10) .
C2A C3A C4A 124.7(10) .
C2A C3A H3A 117.7 .
C4A C3A H3A 117.7 .
C5A C4A C3A 118.5(10) .
C5A C4A C41A 119.9(11) .
C3A C4A C41A 121.6(11) .
C4A C5A C6A 120.3(11) .
C4A C5A H5A 119.9 .
C6A C5A H5A 119.9 .
C1A C6A C5A 120.3(10) .
C1A C6A C7A 123.8(10) .
C5A C6A C7A 115.9(10) .
N1A C7A C6A 127.4(10) .
N1A C7A H7A1 116.3 .
C6A C7A H7A1 116.3 .
C9A C8A C13A 119.9(10) .
C9A C8A N1A 122.2(10) .
C13A C8A N1A 117.8(10) .
C8A C9A C10A 122.2(10) .
C8A C9A H9A 118.9 .
C10A C9A H9A 118.9 .
C9A C10A C11A 118.5(10) .
C9A C10A H10A 120.8 .
C11A C10A H10A 120.8 .
C12A C11A C10A 118.7(11) .
C12A C11A H11A 120.7 .
C10A C11A H11A 120.7 .
C11A C12A C13A 123.8(11) .
C11A C12A H12A 118.1 .
C13A C12A H12A 118.1 .
C12A C13A C8A 116.8(10) .
C12A C13A S1A 122.9(9) .
C8A C13A S1A 120.3(9) .
C23A C21A C24A 108.1(9) .
C23A C21A C2A 112.5(9) .
C24A C21A C2A 111.9(9) .
C23A C21A C22A 108.1(9) .
C24A C21A C22A 106.8(8) .
C2A C21A C22A 109.3(8) .
C21A C22A H22A 109.5 .
C21A C22A H22B 109.5 .
H22A C22A H22B 109.5 .
C21A C22A H22C 109.5 .
H22A C22A H22C 109.5 .
H22B C22A H22C 109.5 .
C21A C23A H23A 109.5 .
C21A C23A H23B 109.5 .
H23A C23A H23B 109.5 .
C21A C23A H23C 109.5 .
H23A C23A H23C 109.5 .
H23B C23A H23C 109.5 .
C21A C24A H24A 109.5 .
C21A C24A H24B 109.5 .
H24A C24A H24B 109.5 .
C21A C24A H24C 109.5 .
H24A C24A H24C 109.5 .
H24B C24A H24C 109.5 .
C4A C41A H41A 109.5 .
C4A C41A H41B 109.5 .
H41A C41A H41B 109.5 .
C4A C41A H41C 109.5 .
H41A C41A H41C 109.5 .
H41B C41A H41C 109.5 .
C1B O1B V1 130.9(6) .
C7B N1B C8B 118.5(9) .
C7B N1B V1 121.5(7) .
C8B N1B V1 119.9(7) .
C13B S1B C14B 102.2(4) .
C13B S1B V1 94.2(4) .
C14B S1B V1 109.5(3) .
O1B C1B C6B 122.5(9) .
O1B C1B C2B 118.5(10) .
C6B C1B C2B 118.9(9) .
C3B C2B C1B 116.6(9) .
C3B C2B C21B 123.0(9) .
C1B C2B C21B 120.3(9) .
C4B C3B C2B 125.3(10) .
C4B C3B H3B 117.3 .
C2B C3B H3B 117.3 .
C5B C4B C3B 117.4(10) .
C5B C4B C41B 121.5(11) .
C3B C4B C41B 121.1(10) .
C4B C5B C6B 121.6(10) .
C4B C5B H5B 119.2 .
C6B C5B H5B 119.2 .
C5B C6B C1B 120.2(10) .
C5B C6B C7B 116.6(10) .
C1B C6B C7B 123.1(9) .
N1B C7B C6B 128.0(10) .
N1B C7B H7B1 116.0 .
C6B C7B H7B1 116.0 .
C9B C8B C13B 117.1(10) .
C9B C8B N1B 123.4(10) .
C13B C8B N1B 119.3(10) .
C10B C9B C8B 122.6(10) .
C10B C9B H9B 118.7 .
C8B C9B H9B 118.7 .
C9B C10B C11B 119.6(11) .
C9B C10B H10B 120.2 .
C11B C10B H10B 120.2 .
C12B C11B C10B 119.8(11) .
C12B C11B H11B 120.1 .
C10B C11B H11B 120.1 .
C11B C12B C13B 120.3(10) .
C11B C12B H12B 119.9 .
C13B C12B H12B 119.9 .
C12B C13B C8B 120.6(10) .
C12B C13B S1B 119.1(8) .
C8B C13B S1B 120.2(8) .
C14B C14B S1B 112.8(10) 2
C14B C14B H14A 109.0 2
S1B C14B H14A 109.0 .
C14B C14B H14B 109.0 2
S1B C14B H14B 109.0 .
H14A C14B H14B 107.8 .
C24B C21B C23B 108.4(8) .
C24B C21B C2B 112.2(8) .
C23B C21B C2B 111.5(8) .
C24B C21B C22B 106.3(8) .
C23B C21B C22B 108.9(9) .
C2B C21B C22B 109.3(8) .
C21B C22B H22D 109.5 .
C21B C22B H22E 109.5 .
H22D C22B H22E 109.5 .
C21B C22B H22F 109.5 .
H22D C22B H22F 109.5 .
H22E C22B H22F 109.5 .
C21B C23B H23D 109.5 .
C21B C23B H23E 109.5 .
H23D C23B H23E 109.5 .
C21B C23B H23F 109.5 .
H23D C23B H23F 109.5 .
H23E C23B H23F 109.5 .
C21B C24B H24D 109.5 .
C21B C24B H24E 109.5 .
H24D C24B H24E 109.5 .
C21B C24B H24F 109.5 .
H24D C24B H24F 109.5 .
H24E C24B H24F 109.5 .
C4B C41B H41D 109.5 .
C4B C41B H41E 109.5 .
H41D C41B H41E 109.5 .
C4B C41B H41F 109.5 .
H41D C41B H41F 109.5 .
H41E C41B H41F 109.5 .
C2E O1E C3E 113.2(11) .
C2E C1E H1E1 109.5 .
C2E C1E H1E2 109.5 .
H1E1 C1E H1E2 109.5 .
C2E C1E H1E3 109.5 .
H1E1 C1E H1E3 109.5 .
H1E2 C1E H1E3 109.5 .
O1E C2E C1E 111.7(13) .
O1E C2E H2E1 109.3 .
C1E C2E H2E1 109.3 .
O1E C2E H2E2 109.3 .
C1E C2E H2E2 109.3 .
H2E1 C2E H2E2 108.0 .
O1E C3E C4E 105.5(11) .
O1E C3E H3E1 110.6 .
C4E C3E H3E1 110.6 .
O1E C3E H3E2 110.6 .
C4E C3E H3E2 110.6 .
H3E1 C3E H3E2 108.8 .
C3E C4E H4E1 109.5 .
C3E C4E H4E2 109.5 .
H4E1 C4E H4E2 109.5 .
C3E C4E H4E3 109.5 .
H4E1 C4E H4E3 109.5 .
H4E2 C4E H4E3 109.5 .

loop_
_geom_bond_atom_site_label_1
_geom_bond_atom_site_label_2
_geom_bond_distance
_geom_bond_site_symmetry_2
V1 O1B 1.876(6) .
V1 O1A 1.915(7) .
V1 N1B 2.061(8) .
V1 N1A 2.104(8) .
V1 S1A 2.367(3) .
V1 S1B 2.559(3) .
O1A C1A 1.317(12) .
N1A C7A 1.295(12) .
N1A C8A 1.438(12) .
S1A C13A 1.737(12) .
C1A C6A 1.381(14) .
C1A C2A 1.432(14) .
C2A C3A 1.377(14) .
C2A C21A 1.521(14) .
C3A C4A 1.387(15) .
C3A H3A 0.9300 .
C4A C5A 1.351(14) .
C4A C41A 1.499(15) .
C5A C6A 1.419(14) .
C5A H5A 0.9300 .
C6A C7A 1.439(14) .
C7A H7A1 0.9300 .
C8A C9A 1.355(13) .
C8A C13A 1.403(14) .
C9A C10A 1.379(14) .
C9A H9A 0.9300 .
C10A C11A 1.396(15) .
C10A H10A 0.9300 .
C11A C12A 1.354(14) .
C11A H11A 0.9300 .
C12A C13A 1.380(14) .
C12A H12A 0.9300 .
C21A C23A 1.515(14) .
C21A C24A 1.520(13) .
C21A C22A 1.537(13) .
C22A H22A 0.9600 .
C22A H22B 0.9600 .
C22A H22C 0.9600 .
C23A H23A 0.9600 .
C23A H23B 0.9600 .
C23A H23C 0.9600 .
C24A H24A 0.9600 .
C24A H24B 0.9600 .
C24A H24C 0.9600 .
C41A H41A 0.9600 .
C41A H41B 0.9600 .
C41A H41C 0.9600 .
O1B C1B 1.306(11) .
N1B C7B 1.289(12) .
N1B C8B 1.416(13) .
S1B C13B 1.781(11) .
S1B C14B 1.813(10) .
C1B C6B 1.411(14) .
C1B C2B 1.429(13) .
C2B C3B 1.386(13) .
C2B C21B 1.518(14) .
C3B C4B 1.378(14) .
C3B H3B 0.9300 .
C4B C5B 1.361(14) .
C4B C41B 1.496(14) .
C5B C6B 1.404(13) .
C5B H5B 0.9300 .
C6B C7B 1.429(14) .
C7B H7B1 0.9300 .
C8B C9B 1.368(14) .
C8B C13B 1.405(14) .
C9B C10B 1.343(14) .
C9B H9B 0.9300 .
C10B C11B 1.384(14) .
C10B H10B 0.9300 .
C11B C12B 1.358(14) .
C11B H11B 0.9300 .
C12B C13B 1.365(13) .
C12B H12B 0.9300 .
C14B C14B 1.502(18) 2
C14B H14A 0.9700 .
C14B H14B 0.9700 .
C21B C24B 1.505(13) .
C21B C23B 1.516(14) .
C21B C22B 1.527(13) .
C22B H22D 0.9600 .
C22B H22E 0.9600 .
C22B H22F 0.9600 .
C23B H23D 0.9600 .
C23B H23E 0.9600 .
C23B H23F 0.9600 .
C24B H24D 0.9600 .
C24B H24E 0.9600 .
C24B H24F 0.9600 .
C41B H41D 0.9600 .
C41B H41E 0.9600 .
C41B H41F 0.9600 .
O1E C2E 1.432(15) .
O1E C3E 1.436(13) .
C1E C2E 1.508(19) .
C1E H1E1 0.9600 .
C1E H1E2 0.9600 .
C1E H1E3 0.9600 .
C2E H2E1 0.9700 .
C2E H2E2 0.9700 .
C3E C4E 1.505(17) .
C3E H3E1 0.9700 .
C3E H3E2 0.9700 .
C4E H4E1 0.9600 .
C4E H4E2 0.9600 .
C4E H4E3 0.9600 .

loop_
_geom_torsion_atom_site_label_1
_geom_torsion_atom_site_label_2
_geom_torsion_atom_site_label_3
_geom_torsion_atom_site_label_4
_geom_torsion
_geom_torsion_site_symmetry_4
O1B V1 O1A C1A 93.1(8) .
N1B V1 O1A C1A -175.6(8) .
N1A V1 O1A C1A -2.1(8) .
S1A V1 O1A C1A -61.5(13) .
S1B V1 O1A C1A -95.9(8) .
O1B V1 N1A C7A -106.3(7) .
O1A V1 N1A C7A -12.4(8) .
N1B V1 N1A C7A 120(2) .
S1A V1 N1A C7A 152.3(7) .
S1B V1 N1A C7A 72.1(7) .
O1B V1 N1A C8A 84.6(6) .
O1A V1 N1A C8A 178.5(6) .
N1B V1 N1A C8A -49(2) .
S1A V1 N1A C8A -16.8(6) .
S1B V1 N1A C8A -97.0(6) .
O1B V1 S1A C13A -80.9(4) .
O1A V1 S1A C13A 73.1(9) .
N1B V1 S1A C13A -171.7(4) .
N1A V1 S1A C13A 12.9(4) .
S1B V1 S1A C13A 107.9(3) .
V1 O1A C1A C6A 13.0(14) .
V1 O1A C1A C2A -167.3(7) .
O1A C1A C2A C3A -174.1(9) .
C6A C1A C2A C3A 5.7(13) .
O1A C1A C2A C21A 9.0(14) .
C6A C1A C2A C21A -171.3(9) .
C1A C2A C3A C4A -0.6(15) .
C21A C2A C3A C4A 176.4(9) .
C2A C3A C4A C5A -2.6(16) .
C2A C3A C4A C41A -179.5(10) .
C3A C4A C5A C6A 0.7(15) .
C41A C4A C5A C6A 177.6(9) .
O1A C1A C6A C5A 172.1(9) .
C2A C1A C6A C5A -7.6(14) .
O1A C1A C6A C7A -10.8(14) .
C2A C1A C6A C7A 169.4(9) .
C4A C5A C6A C1A 4.4(15) .
C4A C5A C6A C7A -172.9(9) .
C8A N1A C7A C6A -173.5(9) .
V1 N1A C7A C6A 17.6(13) .
C1A C6A C7A N1A -5.6(16) .
C5A C6A C7A N1A 171.6(10) .
C7A N1A C8A C9A 27.3(13) .
V1 N1A C8A C9A -163.3(7) .
C7A N1A C8A C13A -154.1(9) .
V1 N1A C8A C13A 15.3(10) .
C13A C8A C9A C10A 3.9(15) .
N1A C8A C9A C10A -177.6(9) .
C8A C9A C10A C11A -0.9(15) .
C9A C10A C11A C12A -1.2(15) .
C10A C11A C12A C13A 0.2(16) .
C11A C12A C13A C8A 2.7(15) .
C11A C12A C13A S1A -179.2(8) .
C9A C8A C13A C12A -4.6(14) .
N1A C8A C13A C12A 176.8(8) .
C9A C8A C13A S1A 177.2(7) .
N1A C8A C13A S1A -1.4(12) .
V1 S1A C13A C12A 171.6(8) .
V1 S1A C13A C8A -10.3(8) .
C3A C2A C21A C23A 121.5(10) .
C1A C2A C21A C23A -61.8(12) .
C3A C2A C21A C24A -0.4(14) .
C1A C2A C21A C24A 176.4(9) .
C3A C2A C21A C22A -118.4(10) .
C1A C2A C21A C22A 58.3(12) .
O1A V1 O1B C1B 78.0(8) .
N1B V1 O1B C1B -19.5(8) .
N1A V1 O1B C1B 166.7(8) .
S1A V1 O1B C1B -109.6(8) .
S1B V1 O1B C1B -3(2) .
O1B V1 N1B C7B 16.6(7) .
O1A V1 N1B C7B -77.5(7) .
N1A V1 N1B C7B 151(2) .
S1A V1 N1B C7B 118.6(7) .
S1B V1 N1B C7B -160.8(7) .
O1B V1 N1B C8B -159.9(7) .
O1A V1 N1B C8B 106.0(7) .
N1A V1 N1B C8B -26(3) .
S1A V1 N1B C8B -57.9(7) .
S1B V1 N1B C8B 22.7(6) .
O1B V1 S1B C13B -34.2(14) .
O1A V1 S1B C13B -115.9(4) .
N1B V1 S1B C13B -17.3(4) .
N1A V1 S1B C13B 156.1(4) .
S1A V1 S1B C13B 74.1(3) .
O1B V1 S1B C14B 70.3(14) .
O1A V1 S1B C14B -11.4(4) .
N1B V1 S1B C14B 87.2(4) .
N1A V1 S1B C14B -99.4(4) .
S1A V1 S1B C14B 178.6(4) .
V1 O1B C1B C6B 13.9(13) .
V1 O1B C1B C2B -168.8(6) .
O1B C1B C2B C3B -176.2(8) .
C6B C1B C2B C3B 1.2(13) .
O1B C1B C2B C21B 6.0(13) .
C6B C1B C2B C21B -176.5(8) .
C1B C2B C3B C4B -0.3(15) .
C21B C2B C3B C4B 177.3(10) .
C2B C3B C4B C5B -2.1(16) .
C2B C3B C4B C41B 177.6(10) .
C3B C4B C5B C6B 3.6(15) .
C41B C4B C5B C6B -176.1(10) .
C4B C5B C6B C1B -2.7(15) .
C4B C5B C6B C7B 173.8(9) .
O1B C1B C6B C5B 177.6(9) .
C2B C1B C6B C5B 0.2(14) .
O1B C1B C6B C7B 1.3(15) .
C2B C1B C6B C7B -176.1(9) .
C8B N1B C7B C6B 166.5(9) .
V1 N1B C7B C6B -10.0(13) .
C5B C6B C7B N1B -178.3(9) .
C1B C6B C7B N1B -1.9(16) .
C7B N1B C8B C9B -22.5(14) .
V1 N1B C8B C9B 154.1(8) .
C7B N1B C8B C13B 162.9(9) .
V1 N1B C8B C13B -20.5(12) .
C13B C8B C9B C10B -2.2(15) .
N1B C8B C9B C10B -176.9(9) .
C8B C9B C10B C11B 3.1(16) .
C9B C10B C11B C12B -2.3(16) .
C10B C11B C12B C13B 0.6(16) .
C11B C12B C13B C8B 0.3(15) .
C11B C12B C13B S1B 176.0(8) .
C9B C8B C13B C12B 0.4(14) .
N1B C8B C13B C12B 175.4(9) .
C9B C8B C13B S1B -175.3(7) .
N1B C8B C13B S1B -0.3(13) .
C14B S1B C13B C12B 87.8(9) .
V1 S1B C13B C12B -161.2(8) .
C14B S1B C13B C8B -96.4(8) .
V1 S1B C13B C8B 14.6(8) .
C13B S1B C14B C14B -76.8(11) 2
V1 S1B C14B C14B -175.8(9) 2
C3B C2B C21B C24B -0.2(13) .
C1B C2B C21B C24B 177.4(8) .
C3B C2B C21B C23B 121.7(10) .
C1B C2B C21B C23B -60.8(11) .
C3B C2B C21B C22B -117.9(10) .
C1B C2B C21B C22B 59.7(12) .
C3E O1E C2E C1E -176.5(12) .
C2E O1E C3E C4E 175.0(11) .
